data_4038169
loop_
_publ_author_name
'Zhang, Zhenming'
'Fu, Bei'
'Wang, Hui'
'Chen, Han'
'Tu, Yongliang'
'Zhao, Junfeng'

_publ_section_title
;
 Access to (Z)-1,2-Endiamides and 1,1-Endiamides via a Base-Promoted
 Tandem Reaction.
;
_journal_name_full 'The Journal of organic chemistry'
_journal_paper_doi 10.1021/acs.joc.9b03305
_journal_year 2020
_chemical_formula_moiety 'C20 H24 N2 O4 S2'
_chemical_formula_sum 'C20 H24 N2 O4 S2'
_chemical_formula_weight 420.53
_space_group_crystal_system monoclinic
_space_group_IT_number 14
_space_group_name_Hall '-P 2ybc'
_space_group_name_H-M_alt 'P 1 21/c 1'
_atom_sites_solution_hydrogens geom
_atom_sites_solution_primary direct
_atom_sites_solution_secondary difmap
_audit_creation_date 2018-11-10
_audit_creation_method
;
Olex2 1.2
(compiled 2014.09.19 svn.r3010 for OlexSys, GUI svn.r4874)
;
_cell_angle_alpha 90.00
_cell_angle_beta 115.121(7)
_cell_angle_gamma 90.00
_cell_formula_units_Z 4
_cell_length_a 17.2491(10)
_cell_length_b 7.7250(3)
_cell_length_c 16.6517(10)
_cell_measurement_reflns_used 5901
_cell_measurement_temperature 293(2)
_cell_measurement_theta_max 28.8920
_cell_measurement_theta_min 3.9070
_cell_volume 2009.0(2)
_computing_cell_refinement 'CrysAlisPro 1.171.39.37b (Rigaku OD, 2017)'
_computing_data_collection 'CrysAlisPro 1.171.39.37b (Rigaku OD, 2017)'
_computing_data_reduction 'CrysAlisPro 1.171.39.37b (Rigaku OD, 2017)'
_computing_molecular_graphics 'Olex2 (Dolomanov et al., 2009)'
_computing_publication_material 'Olex2 (Dolomanov et al., 2009)'
_computing_structure_refinement 'XL (Sheldrick, 2008)'
_computing_structure_solution 'XS (Sheldrick, 2008)'
_diffrn_ambient_temperature 293(2)
_diffrn_detector 'CCD plate'
_diffrn_detector_area_resol_mean 8.0353
_diffrn_detector_type EosS2
_diffrn_measured_fraction_theta_full 0.998
_diffrn_measured_fraction_theta_max 0.998
_diffrn_measurement_details
;
List of Runs (angles in degrees, time in seconds):

  # Type    Start    End  Width  t~exp~   \w     \q     \k     \f   Frames
--------------------------------------------------------------------------
  1  \w    -83.00  11.00   1.00    3.06    --  -15.92 -77.00 150.00   94
  2  \w     34.00  90.00   1.00    3.06    --   17.01-178.00 120.00   56
  3  \w     34.00  90.00   1.00    3.06    --   17.01-178.00 -90.00   56
  4  \w      0.00  84.00   1.00    3.06    --   17.01  57.00  90.00   84
  5  \w    -10.00  85.00   1.00    3.06    --   17.01  77.00 -60.00   95
  6  \w    -88.00 -51.00   1.00    3.06    --  -15.92-178.00-180.00   37
;
_diffrn_measurement_device 'four-circle diffractometer'
_diffrn_measurement_device_type 'SuperNova, Single source at offset/far, EosS2'
_diffrn_measurement_method '\w scans'
_diffrn_orient_matrix_type 'CrysAlisPro convention (1999,Acta A55,543-557)'
_diffrn_orient_matrix_UB_11 0.0316412000
_diffrn_orient_matrix_UB_12 -0.0446182000
_diffrn_orient_matrix_UB_13 -0.0085670000
_diffrn_orient_matrix_UB_21 -0.0301914000
_diffrn_orient_matrix_UB_22 -0.0655141000
_diffrn_orient_matrix_UB_23 -0.0226398000
_diffrn_orient_matrix_UB_31 -0.0122565000
_diffrn_orient_matrix_UB_32 0.0462687000
_diffrn_orient_matrix_UB_33 -0.0403567000
_diffrn_radiation_monochromator mirror
_diffrn_radiation_probe x-ray
_diffrn_radiation_type MoK\a
_diffrn_radiation_wavelength 0.71073
_diffrn_reflns_av_R_equivalents 0.0296
_diffrn_reflns_av_unetI/netI 0.0274
_diffrn_reflns_limit_h_max 21
_diffrn_reflns_limit_h_min -21
_diffrn_reflns_limit_k_max 9
_diffrn_reflns_limit_k_min -9
_diffrn_reflns_limit_l_max 20
_diffrn_reflns_limit_l_min -20
_diffrn_reflns_number 16279
_diffrn_reflns_theta_full 26.00
_diffrn_reflns_theta_max 26.00
_diffrn_reflns_theta_min 3.46
_diffrn_source 'micro-focus sealed X-ray tube'
_diffrn_source_type 'SuperNova (Mo) X-ray Source'
_exptl_absorpt_coefficient_mu 0.294
_exptl_absorpt_correction_T_max 1.00000
_exptl_absorpt_correction_T_min 0.37822
_exptl_absorpt_correction_type multi-scan
_exptl_absorpt_process_details
;
CrysAlisPro 1.171.39.37b (Rigaku Oxford Diffraction, 2017)
Empirical absorption correction using spherical harmonics,
 implemented in SCALE3 ABSPACK scaling algorithm.
;
_exptl_crystal_colour colorless
_exptl_crystal_density_diffrn 1.390
_exptl_crystal_density_method 'not measured'
_exptl_crystal_description block
_exptl_crystal_F_000 888
_exptl_crystal_size_max 0.3
_exptl_crystal_size_mid 0.2
_exptl_crystal_size_min 0.1
_refine_diff_density_max 0.248
_refine_diff_density_min -0.496
_refine_diff_density_rms 0.044
_refine_ls_extinction_method none
_refine_ls_goodness_of_fit_ref 1.079
_refine_ls_hydrogen_treatment constr
_refine_ls_matrix_type full
_refine_ls_number_parameters 255
_refine_ls_number_reflns 3956
_refine_ls_number_restraints 0
_refine_ls_restrained_S_all 1.079
_refine_ls_R_factor_all 0.0573
_refine_ls_R_factor_gt 0.0457
_refine_ls_shift/su_max 0.001
_refine_ls_shift/su_mean 0.000
_refine_ls_structure_factor_coef Fsqd
_refine_ls_weighting_details 'calc w=1/[\s^2^(Fo^2^)+(0.0458P)^2^+0.9550P] where P=(Fo^2^+2Fc^2^)/3'
_refine_ls_weighting_scheme calc
_refine_ls_wR_factor_gt 0.1067
_refine_ls_wR_factor_ref 0.1131
_reflns_number_gt 3336
_reflns_number_total 3956
_reflns_threshold_expression >2sigma(I)
_cod_data_source_file jo9b03305_si_003.cif
_cod_data_source_block 225-2
_cod_original_cell_volume 2008.96(19)
_cod_database_code 4038169
_reflns_odcompleteness_completeness 99.68
_reflns_odcompleteness_iscentric 1
_reflns_odcompleteness_theta 26.32
_olex2_refinement_description
;
1. Fixed Uiso
 At 1.2 times of:
  All C(H) groups, All C(H,H) groups
 At 1.5 times of:
  All C(H,H,H) groups
2.a Secondary CH2 refined with riding coordinates:
 C4(H4A,H4B), C22(H22A,H22B), C23(H23A,H23B), C28(H28A,H28B)
2.b Aromatic/amide H refined with riding coordinates:
 C6(H6), C10(H10), C12(H12), C16(H16), C17(H17), C18(H18), C20(H20), C24(H24),
 C25(H25), C27(H27)
2.c Idealised Me refined as rotating group:
 C19(H19A,H19B,H19C), C21(H21A,H21B,H21C)
;
_olex2_submission_special_instructions 'No special instructions were received'
_oxdiff_exptl_absorpt_empirical_details
;
Empirical correction (ABSPACK) includes:
- Absorption correction using spherical harmonics
- Frame scaling
;
_oxdiff_exptl_absorpt_empirical_full_max 1.943
_oxdiff_exptl_absorpt_empirical_full_min 0.493

loop_
_space_group_symop_id
_space_group_symop_operation_xyz
1 'x, y, z'
2 '-x, y+1/2, -z+1/2'
3 '-x, -y, -z'
4 'x, -y-1/2, z-1/2'

loop_
_atom_site_label
_atom_site_type_symbol
_atom_site_fract_x
_atom_site_fract_y
_atom_site_fract_z
_atom_site_U_iso_or_equiv
_atom_site_adp_type
_atom_site_occupancy
_atom_site_calc_flag
_atom_site_disorder_assembly
_atom_site_disorder_group
_atom_site_refinement_flags_posn
S1 S 0.14062(4) 0.76838(7) 0.30943(4) 0.04088(17) Uani 1 d . . .
S2 S 0.36591(4) 1.28924(8) 0.55630(4) 0.04955(19) Uani 1 d . . .
C3 C 0.07157(13) 0.7730(3) 0.36226(14) 0.0365(5) Uani 1 d . . .
C4 C 0.39071(16) 1.1973(3) 0.41447(17) 0.0547(7) Uani 1 d . . .
H4A H 0.4484 1.1515 0.4355 0.066 Uiso 1 calc . . R
H4B H 0.3939 1.3222 0.4107 0.066 Uiso 1 calc . . R
C5 C 0.47195(14) 1.2784(3) 0.63814(14) 0.0361(5) Uani 1 d . . .
C6 C 0.09482(14) 0.6880(3) 0.44207(15) 0.0444(5) Uani 1 d . . .
H6 H 0.1453 0.6243 0.4662 0.053 Uiso 1 calc . . R
N8 N 0.21431(11) 0.9164(2) 0.35951(11) 0.0370(4) Uani 1 d . . .
C10 C 0.34562(14) 0.9739(3) 0.49268(14) 0.0399(5) Uani 1 d . . .
H10 H 0.3863 0.9243 0.5443 0.048 Uiso 1 calc . . R
C11 C 0.63801(14) 1.2781(3) 0.77072(14) 0.0404(5) Uani 1 d . . .
C12 C 0.04287(15) 0.6980(3) 0.48566(16) 0.0492(6) Uani 1 d . . .
H12 H 0.0590 0.6419 0.5398 0.059 Uiso 1 calc . . R
C13 C -0.03332(14) 0.7905(3) 0.45028(17) 0.0474(6) Uani 1 d . . .
N14 N 0.35515(12) 1.1528(2) 0.47798(12) 0.0429(5) Uani 1 d . . .
C16 C 0.57270(15) 1.1975(3) 0.78315(14) 0.0420(5) Uani 1 d . . .
H16 H 0.5847 1.1429 0.8369 0.050 Uiso 1 calc . . R
C17 C 0.61908(15) 1.3567(3) 0.68981(15) 0.0440(5) Uani 1 d . . .
H17 H 0.6627 1.4095 0.6798 0.053 Uiso 1 calc . . R
C18 C 0.48986(14) 1.1957(3) 0.71766(14) 0.0402(5) Uani 1 d . . .
H18 H 0.4467 1.1395 0.7270 0.048 Uiso 1 calc . . R
C19 C -0.09085(18) 0.7974(4) 0.4975(2) 0.0657(8) Uani 1 d . . .
H19A H -0.1409 0.7284 0.4658 0.099 Uiso 1 calc . . GR
H19B H -0.1075 0.9151 0.5001 0.099 Uiso 1 calc . . GR
H19C H -0.0608 0.7531 0.5566 0.099 Uiso 1 calc . . GR
C20 C 0.28349(13) 0.8729(3) 0.43870(13) 0.0358(5) Uani 1 d . . .
H20 H 0.2864 0.7577 0.4559 0.043 Uiso 1 calc . . R
C21 C 0.72766(16) 1.2786(4) 0.84212(17) 0.0644(8) Uani 1 d . . .
H21A H 0.7385 1.3863 0.8738 0.097 Uiso 1 calc . . GR
H21B H 0.7673 1.2652 0.8159 0.097 Uiso 1 calc . . GR
H21C H 0.7346 1.1848 0.8824 0.097 Uiso 1 calc . . GR
C22 C 0.24280(18) 1.1723(3) 0.28554(16) 0.0563(7) Uani 1 d . . .
H22A H 0.2159 1.1330 0.2245 0.068 Uiso 1 calc . . R
H22B H 0.2383 1.2975 0.2848 0.068 Uiso 1 calc . . R
C23 C 0.19274(14) 1.0998(3) 0.33380(16) 0.0463(6) Uani 1 d . . .
H23A H 0.2048 1.1683 0.3866 0.056 Uiso 1 calc . . R
H23B H 0.1320 1.1091 0.2958 0.056 Uiso 1 calc . . R
C24 C 0.53673(15) 1.3580(3) 0.62382(15) 0.0443(5) Uani 1 d . . .
H24 H 0.5248 1.4121 0.5700 0.053 Uiso 1 calc . . R
C25 C -0.05484(15) 0.8754(3) 0.37027(17) 0.0505(6) Uani 1 d . . .
H25 H -0.1053 0.9391 0.3459 0.061 Uiso 1 calc . . R
C27 C -0.00347(14) 0.8678(3) 0.32608(15) 0.0460(6) Uani 1 d . . .
H27 H -0.0189 0.9257 0.2725 0.055 Uiso 1 calc . . R
C28 C 0.33643(17) 1.1248(3) 0.32364(16) 0.0525(6) Uani 1 d . . .
H28A H 0.3412 0.9996 0.3266 0.063 Uiso 1 calc . . R
H28B H 0.3597 1.1645 0.2831 0.063 Uiso 1 calc . . R
O1 O 0.18347(10) 0.6055(2) 0.32791(11) 0.0528(4) Uani 1 d . . .
O2 O 0.09470(11) 0.8250(3) 0.22029(10) 0.0587(5) Uani 1 d . . .
O3 O 0.31140(11) 1.2310(3) 0.59528(13) 0.0728(6) Uani 1 d . . .
O4 O 0.35512(13) 1.4578(2) 0.51766(13) 0.0780(7) Uani 1 d . . .

loop_
_atom_site_aniso_label
_atom_site_aniso_U_11
_atom_site_aniso_U_22
_atom_site_aniso_U_33
_atom_site_aniso_U_23
_atom_site_aniso_U_13
_atom_site_aniso_U_12
S1 0.0399(3) 0.0431(3) 0.0378(3) -0.0120(2) 0.0147(2) -0.0102(2)
S2 0.0380(3) 0.0456(4) 0.0490(4) -0.0120(3) 0.0030(3) 0.0010(3)
C3 0.0321(11) 0.0353(11) 0.0376(11) -0.0072(9) 0.0104(9) -0.0082(9)
C4 0.0506(15) 0.0511(15) 0.0632(16) 0.0071(13) 0.0249(13) -0.0145(12)
C5 0.0370(11) 0.0289(10) 0.0358(11) -0.0038(9) 0.0091(9) -0.0028(9)
C6 0.0334(12) 0.0472(13) 0.0478(13) 0.0032(11) 0.0126(10) -0.0023(10)
N8 0.0343(9) 0.0328(9) 0.0387(9) -0.0016(8) 0.0104(8) -0.0048(8)
C10 0.0395(12) 0.0398(12) 0.0341(11) 0.0059(9) 0.0094(9) -0.0037(10)
C11 0.0399(12) 0.0417(12) 0.0370(12) -0.0066(10) 0.0137(10) 0.0058(10)
C12 0.0437(13) 0.0562(15) 0.0462(13) 0.0059(11) 0.0176(11) -0.0095(11)
C13 0.0369(12) 0.0479(14) 0.0573(15) -0.0115(12) 0.0199(11) -0.0139(10)
N14 0.0482(11) 0.0360(10) 0.0382(10) -0.0048(8) 0.0123(9) -0.0136(9)
C16 0.0495(13) 0.0431(13) 0.0334(11) 0.0051(10) 0.0177(10) 0.0066(11)
C17 0.0426(13) 0.0455(13) 0.0430(12) -0.0022(11) 0.0173(10) -0.0115(11)
C18 0.0432(12) 0.0385(12) 0.0424(12) -0.0038(10) 0.0214(10) -0.0055(10)
C19 0.0562(16) 0.0722(19) 0.082(2) -0.0128(16) 0.0420(16) -0.0143(14)
C20 0.0409(12) 0.0315(11) 0.0364(11) 0.0022(9) 0.0176(10) -0.0026(9)
C21 0.0412(14) 0.095(2) 0.0468(15) -0.0100(14) 0.0085(12) 0.0092(14)
C22 0.0732(18) 0.0422(13) 0.0421(13) 0.0075(11) 0.0134(13) -0.0079(13)
C23 0.0389(12) 0.0376(12) 0.0503(13) 0.0014(10) 0.0073(11) 0.0032(10)
C24 0.0495(13) 0.0402(12) 0.0356(11) 0.0056(10) 0.0107(10) -0.0094(11)
C25 0.0354(12) 0.0509(14) 0.0581(15) -0.0016(12) 0.0130(11) 0.0001(11)
C27 0.0389(12) 0.0504(14) 0.0407(12) 0.0016(11) 0.0093(10) -0.0010(11)
C28 0.0756(18) 0.0444(14) 0.0560(14) 0.0003(12) 0.0457(14) -0.0098(13)
O1 0.0517(10) 0.0408(9) 0.0701(11) -0.0201(8) 0.0299(9) -0.0080(8)
O2 0.0551(10) 0.0812(13) 0.0330(8) -0.0111(8) 0.0123(8) -0.0141(9)
O3 0.0389(10) 0.1083(17) 0.0672(12) -0.0342(11) 0.0187(9) -0.0086(10)
O4 0.0767(13) 0.0407(10) 0.0678(12) -0.0061(9) -0.0164(10) 0.0139(9)

loop_
_atom_type_symbol
_atom_type_description
_atom_type_scat_dispersion_real
_atom_type_scat_dispersion_imag
_atom_type_scat_source
C C 0.0033 0.0016 'International Tables Vol C Tables 4.2.6.8 and 6.1.1.4'
H H 0.0000 0.0000 'International Tables Vol C Tables 4.2.6.8 and 6.1.1.4'
N N 0.0061 0.0033 'International Tables Vol C Tables 4.2.6.8 and 6.1.1.4'
O O 0.0106 0.0060 'International Tables Vol C Tables 4.2.6.8 and 6.1.1.4'
S S 0.1246 0.1234 'International Tables Vol C Tables 4.2.6.8 and 6.1.1.4'

loop_
_geom_angle_atom_site_label_1
_geom_angle_atom_site_label_2
_geom_angle_atom_site_label_3
_geom_angle
_geom_angle_site_symmetry_1
_geom_angle_site_symmetry_3
_geom_angle_publ_flag
N8 S1 C3 105.88(9) . . ?
O1 S1 C3 108.05(10) . . ?
O1 S1 N8 106.57(9) . . ?
O2 S1 C3 108.71(11) . . ?
O2 S1 N8 106.42(10) . . ?
O2 S1 O1 120.32(11) . . ?
N14 S2 C5 108.53(10) . . ?
O3 S2 C5 107.61(11) . . ?
O3 S2 N14 106.76(11) . . ?
O3 S2 O4 120.55(14) . . ?
O4 S2 C5 106.63(11) . . ?
O4 S2 N14 106.32(11) . . ?
C6 C3 S1 119.40(17) . . ?
C6 C3 C27 120.5(2) . . ?
C27 C3 S1 120.07(17) . . ?
H4A C4 H4B 108.0 . . ?
N14 C4 H4A 109.4 . . ?
N14 C4 H4B 109.4 . . ?
N14 C4 C28 111.31(19) . . ?
C28 C4 H4A 109.4 . . ?
C28 C4 H4B 109.4 . . ?
C18 C5 S2 120.03(17) . . ?
C24 C5 S2 119.75(17) . . ?
C24 C5 C18 120.2(2) . . ?
C3 C6 H6 120.2 . . ?
C12 C6 C3 119.6(2) . . ?
C12 C6 H6 120.2 . . ?
C20 N8 S1 118.58(14) . . ?
C20 N8 C23 120.90(17) . . ?
C23 N8 S1 118.17(14) . . ?
N14 C10 H10 117.5 . . ?
C20 C10 H10 117.5 . . ?
C20 C10 N14 125.1(2) . . ?
C16 C11 C17 118.3(2) . . ?
C16 C11 C21 121.1(2) . . ?
C17 C11 C21 120.6(2) . . ?
C6 C12 H12 119.4 . . ?
C6 C12 C13 121.1(2) . . ?
C13 C12 H12 119.4 . . ?
C12 C13 C19 120.8(2) . . ?
C25 C13 C12 118.0(2) . . ?
C25 C13 C19 121.2(2) . . ?
C4 N14 S2 119.02(15) . . ?
C10 N14 S2 118.25(15) . . ?
C10 N14 C4 117.63(19) . . ?
C11 C16 H16 119.2 . . ?
C11 C16 C18 121.6(2) . . ?
C18 C16 H16 119.2 . . ?
C11 C17 H17 119.5 . . ?
C24 C17 C11 121.1(2) . . ?
C24 C17 H17 119.5 . . ?
C5 C18 H18 120.4 . . ?
C16 C18 C5 119.2(2) . . ?
C16 C18 H18 120.4 . . ?
C13 C19 H19A 109.5 . . ?
C13 C19 H19B 109.5 . . ?
C13 C19 H19C 109.5 . . ?
H19A C19 H19B 109.5 . . ?
H19A C19 H19C 109.5 . . ?
H19B C19 H19C 109.5 . . ?
N8 C20 H20 115.7 . . ?
C10 C20 N8 128.5(2) . . ?
C10 C20 H20 115.7 . . ?
C11 C21 H21A 109.5 . . ?
C11 C21 H21B 109.5 . . ?
C11 C21 H21C 109.5 . . ?
H21A C21 H21B 109.5 . . ?
H21A C21 H21C 109.5 . . ?
H21B C21 H21C 109.5 . . ?
H22A C22 H22B 107.4 . . ?
C23 C22 H22A 108.3 . . ?
C23 C22 H22B 108.3 . . ?
C28 C22 H22A 108.3 . . ?
C28 C22 H22B 108.3 . . ?
C28 C22 C23 115.88(19) . . ?
N8 C23 C22 112.2(2) . . ?
N8 C23 H23A 109.2 . . ?
N8 C23 H23B 109.2 . . ?
C22 C23 H23A 109.2 . . ?
C22 C23 H23B 109.2 . . ?
H23A C23 H23B 107.9 . . ?
C5 C24 H24 120.2 . . ?
C17 C24 C5 119.6(2) . . ?
C17 C24 H24 120.2 . . ?
C13 C25 H25 119.2 . . ?
C27 C25 C13 121.6(2) . . ?
C27 C25 H25 119.2 . . ?
C3 C27 H27 120.4 . . ?
C25 C27 C3 119.1(2) . . ?
C25 C27 H27 120.4 . . ?
C4 C28 C22 115.4(2) . . ?
C4 C28 H28A 108.4 . . ?
C4 C28 H28B 108.4 . . ?
C22 C28 H28A 108.4 . . ?
C22 C28 H28B 108.4 . . ?
H28A C28 H28B 107.5 . . ?

loop_
_geom_bond_atom_site_label_1
_geom_bond_atom_site_label_2
_geom_bond_distance
_geom_bond_site_symmetry_2
_geom_bond_publ_flag
S1 C3 1.756(2) . ?
S1 N8 1.6488(17) . ?
S1 O1 1.4251(17) . ?
S1 O2 1.4227(18) . ?
S2 C5 1.759(2) . ?
S2 N14 1.6251(19) . ?
S2 O3 1.423(2) . ?
S2 O4 1.429(2) . ?
C3 C6 1.381(3) . ?
C3 C27 1.383(3) . ?
C4 H4A 0.9700 . ?
C4 H4B 0.9700 . ?
C4 N14 1.471(3) . ?
C4 C28 1.508(3) . ?
C5 C18 1.382(3) . ?
C5 C24 1.382(3) . ?
C6 H6 0.9300 . ?
C6 C12 1.374(3) . ?
N8 C20 1.393(3) . ?
N8 C23 1.481(3) . ?
C10 H10 0.9300 . ?
C10 N14 1.425(3) . ?
C10 C20 1.322(3) . ?
C11 C16 1.378(3) . ?
C11 C17 1.385(3) . ?
C11 C21 1.498(3) . ?
C12 H12 0.9300 . ?
C12 C13 1.388(3) . ?
C13 C19 1.506(3) . ?
C13 C25 1.387(4) . ?
C16 H16 0.9300 . ?
C16 C18 1.381(3) . ?
C17 H17 0.9300 . ?
C17 C24 1.378(3) . ?
C18 H18 0.9300 . ?
C19 H19A 0.9600 . ?
C19 H19B 0.9600 . ?
C19 H19C 0.9600 . ?
C20 H20 0.9300 . ?
C21 H21A 0.9600 . ?
C21 H21B 0.9600 . ?
C21 H21C 0.9600 . ?
C22 H22A 0.9700 . ?
C22 H22B 0.9700 . ?
C22 C23 1.515(4) . ?
C22 C28 1.508(4) . ?
C23 H23A 0.9700 . ?
C23 H23B 0.9700 . ?
C24 H24 0.9300 . ?
C25 H25 0.9300 . ?
C25 C27 1.372(3) . ?
C27 H27 0.9300 . ?
C28 H28A 0.9700 . ?
C28 H28B 0.9700 . ?

loop_
_geom_torsion_atom_site_label_1
_geom_torsion_atom_site_label_2
_geom_torsion_atom_site_label_3
_geom_torsion_atom_site_label_4
_geom_torsion
_geom_torsion_site_symmetry_1
_geom_torsion_site_symmetry_2
_geom_torsion_site_symmetry_3
_geom_torsion_site_symmetry_4
_geom_torsion_publ_flag
S1 C3 C6 C12 176.97(18) . . . . ?
S1 C3 C27 C25 -177.39(18) . . . . ?
S1 N8 C20 C10 -174.38(19) . . . . ?
S1 N8 C23 C22 -111.61(19) . . . . ?
S2 C5 C18 C16 -176.14(17) . . . . ?
S2 C5 C24 C17 176.77(18) . . . . ?
C3 S1 N8 C20 82.55(17) . . . . ?
C3 S1 N8 C23 -80.19(18) . . . . ?
C3 C6 C12 C13 0.8(4) . . . . ?
C5 S2 N14 C4 -76.0(2) . . . . ?
C5 S2 N14 C10 78.12(18) . . . . ?
C6 C3 C27 C25 -0.4(3) . . . . ?
C6 C12 C13 C19 178.5(2) . . . . ?
C6 C12 C13 C25 -1.2(4) . . . . ?
N8 S1 C3 C6 -80.55(19) . . . . ?
N8 S1 C3 C27 96.48(19) . . . . ?
C11 C16 C18 C5 -0.7(3) . . . . ?
C11 C17 C24 C5 -0.5(4) . . . . ?
C12 C13 C25 C27 0.7(4) . . . . ?
C13 C25 C27 C3 0.1(4) . . . . ?
N14 S2 C5 C18 -105.03(18) . . . . ?
N14 S2 C5 C24 77.2(2) . . . . ?
N14 C4 C28 C22 53.9(3) . . . . ?
N14 C10 C20 N8 -2.0(4) . . . . ?
C16 C11 C17 C24 1.4(3) . . . . ?
C17 C11 C16 C18 -0.8(3) . . . . ?
C18 C5 C24 C17 -1.0(3) . . . . ?
C19 C13 C25 C27 -179.0(2) . . . . ?
C20 N8 C23 C22 86.1(2) . . . . ?
C20 C10 N14 S2 127.6(2) . . . . ?
C20 C10 N14 C4 -77.9(3) . . . . ?
C21 C11 C16 C18 -179.8(2) . . . . ?
C21 C11 C17 C24 -179.6(2) . . . . ?
C23 N8 C20 C10 -12.1(3) . . . . ?
C23 C22 C28 C4 -65.9(3) . . . . ?
C24 C5 C18 C16 1.6(3) . . . . ?
C27 C3 C6 C12 0.0(3) . . . . ?
C28 C4 N14 S2 -146.57(18) . . . . ?
C28 C4 N14 C10 59.1(3) . . . . ?
C28 C22 C23 N8 -42.8(3) . . . . ?
O1 S1 C3 C6 33.3(2) . . . . ?
O1 S1 C3 C27 -149.65(18) . . . . ?
O1 S1 N8 C20 -32.34(18) . . . . ?
O1 S1 N8 C23 164.92(16) . . . . ?
O2 S1 C3 C6 165.46(18) . . . . ?
O2 S1 C3 C27 -17.5(2) . . . . ?
O2 S1 N8 C20 -161.88(16) . . . . ?
O2 S1 N8 C23 35.38(19) . . . . ?
O3 S2 C5 C18 10.2(2) . . . . ?
O3 S2 C5 C24 -167.62(19) . . . . ?
O3 S2 N14 C4 168.21(18) . . . . ?
O3 S2 N14 C10 -37.6(2) . . . . ?
O4 S2 C5 C18 140.80(19) . . . . ?
O4 S2 C5 C24 -37.0(2) . . . . ?
O4 S2 N14 C4 38.3(2) . . . . ?
O4 S2 N14 C10 -167.51(18) . . . . ?
